data_7153730
loop_
_publ_author_name
'Davies, Stephen G.'
'Fletcher, Ai M.'
'Lee, James A.'
'Roberts, Paul M.'
'Souleymanou, Myriam Y.'
'Thomson, James E.'
'Zammit, Charlotte M.'

_publ_section_title
;
 Diastereoselective Ireland-Claisen rearrangements of substituted allyl
 \b-amino esters: applications in the asymmetric synthesis of
 C(5)-substituted transpentacins.
;
_journal_issue 17
_journal_name_full 'Organic &amp; biomolecular chemistry'
_journal_page_first 2702
_journal_page_last 2728
_journal_paper_doi 10.1039/c4ob00274a
_journal_volume 12
_journal_year 2014
_chemical_absolute_configuration ad
_chemical_formula_moiety 'C29 H33 N1 O2'
_chemical_formula_sum 'C29 H33 N O2'
_chemical_formula_weight 427.59
_space_group_IT_number 4
_symmetry_cell_setting monoclinic
_symmetry_space_group_name_Hall 'P 2yb'
_symmetry_space_group_name_H-M 'P 1 21 1'
_atom_sites_solution_hydrogens difmap
_atom_sites_solution_primary direct
_cell_angle_alpha 90
_cell_angle_beta 107.2702(13)
_cell_angle_gamma 90
_cell_formula_units_Z 2
_cell_length_a 10.27494(11)
_cell_length_b 10.27815(10)
_cell_length_c 12.21513(16)
_cell_measurement_reflns_used 0
_cell_measurement_temperature 150
_cell_measurement_theta_max 0
_cell_measurement_theta_min 0
_cell_volume 1231.85(3)
_computing_cell_refinement 'CrysAlis, (Oxford Diffraction, 2002)'
_computing_data_collection 'SuperNova, (Oxford Diffraction, 2010)'
_computing_data_reduction 'CrysAlis, (Oxford Diffraction, 2002)'
_computing_molecular_graphics 'CAMERON (Watkin et al., 1996)'
_computing_publication_material 'CRYSTALS (Betteridge et al., 2003)'
_computing_structure_refinement 'CRYSTALS (Betteridge et al., 2003)'
_computing_structure_solution 'SIR92 (Altomare et al., 1994)'
_diffrn_ambient_temperature 150
_diffrn_measured_fraction_theta_full 0.996
_diffrn_measured_fraction_theta_max 0.993
_diffrn_measurement_device Area
_diffrn_measurement_device_type 'Oxford Diffraction SuperNova'
_diffrn_measurement_method \w/2\q
_diffrn_radiation_monochromator graphite
_diffrn_radiation_type 'Cu K\a'
_diffrn_radiation_wavelength 1.54184
_diffrn_reflns_av_R_equivalents 0.019
_diffrn_reflns_limit_h_max 12
_diffrn_reflns_limit_h_min -12
_diffrn_reflns_limit_k_max 12
_diffrn_reflns_limit_k_min -12
_diffrn_reflns_limit_l_max 15
_diffrn_reflns_limit_l_min -15
_diffrn_reflns_number 11386
_diffrn_reflns_theta_full 75.263
_diffrn_reflns_theta_max 76.799
_diffrn_reflns_theta_min 3.790
_diffrn_standards_number 0
_exptl_absorpt_coefficient_mu 0.554
_exptl_absorpt_correction_T_max 0.9203
_exptl_absorpt_correction_T_min 0.9052
_exptl_absorpt_correction_type none
_exptl_crystal_colour colourless
_exptl_crystal_density_diffrn 1.153
_exptl_crystal_density_method 'not measured'
_exptl_crystal_description block
_exptl_crystal_F_000 460
_exptl_crystal_size_max 0.190
_exptl_crystal_size_mid 0.180
_exptl_crystal_size_min 0.150
_refine_diff_density_max 0.12
_refine_diff_density_min -0.16
_refine_ls_abs_structure_details 'Flack (1983), 0 Friedel-pairs'
_refine_ls_abs_structure_Flack -0.09(10)
_refine_ls_extinction_method None
_refine_ls_goodness_of_fit_ref 0.9348
_refine_ls_hydrogen_treatment constr
_refine_ls_matrix_type full
_refine_ls_number_parameters 290
_refine_ls_number_reflns 10142
_refine_ls_number_restraints 1
_refine_ls_R_factor_all 0.0293
_refine_ls_R_factor_gt 0.0282
_refine_ls_shift/su_max 0.0005254
_refine_ls_shift/su_mean 0.0000587
_refine_ls_structure_factor_coef Fsqd
_refine_ls_weighting_details
;
 Method, part 1, Chebychev polynomial, (Watkin, 1994, Prince, 1982) 
 [weight] = 1.0/[A~0~*T~0~(x)+A~1~*T~1~(x) ... +A~n-1~]*T~n-1~(x)] 
 where A~i~ are the Chebychev coefficients listed below and x= Fcalc/Fmax 
 Method = Robust Weighting (Prince, 1982) 
 W = [weight] * [1-(deltaF/6*sigmaF)^2^]^2^ 
 A~i~ are: 
 0.195E+04 0.333E+04 0.213E+04 993. 263. 
;
_refine_ls_weighting_scheme calc
_refine_ls_wR_factor_all 0.0763
_refine_ls_wR_factor_gt 0.0748
_refine_ls_wR_factor_ref 0.0763
_reflns_limit_h_max 12
_reflns_limit_h_min -12
_reflns_limit_k_max 12
_reflns_limit_k_min -12
_reflns_limit_l_max 15
_reflns_limit_l_min 0
_reflns_number_gt 9820
_reflns_number_total 2711
_reflns_threshold_expression I>2.0\s(I)
_oxford_diffrn_Wilson_B_factor 2.56
_oxford_diffrn_Wilson_scale 0.01
_oxford_refine_ls_r_factor_ref 0.0293
_oxford_refine_ls_scale 9.60(14)
_oxford_reflns_number_all 10142
_oxford_reflns_threshold_expression_ref I>-3.0\s(I)
_cod_data_source_file c4ob00274a2.cif
_cod_data_source_block 25
_cod_depositor_comments
;
The following automatic conversions were performed:

'_symmetry_cell_setting' value 'Monoclinic' changed to 'monoclinic'
according to
/usr/data/users/saulius/crontab/automatic-downloads/rss-feeds/RSC/lib/dictionaries/cif_core.dic
dictionary named 'cif_core.dic' version 2.4.2 from
2011-04-26.

'_atom_sites_solution_primary' value 'Direct' changed to
'direct' according to
/usr/data/users/saulius/crontab/automatic-downloads/rss-feeds/RSC/lib/dictionaries/cif_core.dic
dictionary named 'cif_core.dic' version 2.4.2 from 2011-04-26.

Automatic conversion script
Id: cif_fix_values 2281 2013-09-26 08:29:07Z andrius 
;
_cod_original_formula_sum 'C29 H33 N1 O2'
_cod_database_code 7153730

loop_
_symmetry_equiv_pos_as_xyz
x,y,z
-x,y+1/2,-z

loop_
_atom_site_label
_atom_site_type_symbol
_atom_site_fract_x
_atom_site_fract_y
_atom_site_fract_z
_atom_site_U_iso_or_equiv
_atom_site_occupancy
_atom_site_adp_type
_atom_site_refinement_flags_posn
O1 O 0.44545(6) 0.37346(7) 0.77686(6) 0.0308 1.0000 Uani .
C2 C 0.42873(8) 0.26669(9) 0.73470(8) 0.0231 1.0000 Uani .
O3 O 0.31161(6) 0.22412(7) 0.66149(5) 0.0261 1.0000 Uani .
C4 C 0.19481(9) 0.31455(10) 0.62504(8) 0.0297 1.0000 Uani .
C5 C 0.16060(8) 0.36760(11) 0.72781(8) 0.0317 1.0000 Uani .
C6 C 0.10536(12) 0.48140(13) 0.73397(11) 0.0524 1.0000 Uani .
C7 C 0.22736(12) 0.41649(12) 0.54815(10) 0.0454 1.0000 Uani .
C8 C 0.07955(9) 0.22498(12) 0.55929(10) 0.0450 1.0000 Uani .
C9 C 0.53543(8) 0.16066(9) 0.75970(7) 0.0236 1.0000 Uani .
C10 C 0.67888(8) 0.22035(9) 0.78421(7) 0.0216 1.0000 Uani .
N11 N 0.78544(6) 0.11947(8) 0.82155(6) 0.0206 1.0000 Uani .
C12 C 0.77478(8) 0.04535(9) 0.92135(7) 0.0233 1.0000 Uani .
C13 C 0.68777(8) -0.07649(9) 0.89304(8) 0.0235 1.0000 Uani .
C14 C 0.62500(8) -0.12325(10) 0.97125(8) 0.0274 1.0000 Uani .
C15 C 0.55140(9) -0.23913(10) 0.95034(9) 0.0341 1.0000 Uani .
C16 C 0.53881(9) -0.30881(10) 0.85056(10) 0.0372 1.0000 Uani .
C17 C 0.59957(10) -0.26130(9) 0.77190(9) 0.0366 1.0000 Uani .
C18 C 0.67405(9) -0.14624(10) 0.79254(8) 0.0312 1.0000 Uani .
C19 C 0.92439(8) 0.17628(9) 0.84328(8) 0.0241 1.0000 Uani .
C20 C 1.02625(8) 0.06783(9) 0.84494(7) 0.0239 1.0000 Uani .
C21 C 1.15522(8) 0.06175(10) 0.92535(8) 0.0285 1.0000 Uani .
C22 C 1.24793(8) -0.03327(11) 0.91781(9) 0.0355 1.0000 Uani .
C23 C 1.21415(10) -0.12487(11) 0.83128(10) 0.0408 1.0000 Uani .
C24 C 1.08604(10) -0.12093(12) 0.75118(9) 0.0409 1.0000 Uani .
C25 C 0.99395(9) -0.02443(11) 0.75794(8) 0.0322 1.0000 Uani .
C26 C 0.96822(9) 0.26684(11) 0.94686(10) 0.0363 1.0000 Uani .
C27 C 0.68914(8) 0.28832(9) 0.67657(8) 0.0252 1.0000 Uani .
C28 C 0.68395(9) 0.21680(10) 0.57810(8) 0.0313 1.0000 Uani .
C29 C 0.69052(10) 0.27959(12) 0.47891(9) 0.0410 1.0000 Uani .
C30 C 0.70085(11) 0.41380(12) 0.47636(11) 0.0489 1.0000 Uani .
C31 C 0.70485(12) 0.48468(11) 0.57324(12) 0.0511 1.0000 Uani .
C32 C 0.69984(10) 0.42250(10) 0.67282(10) 0.0368 1.0000 Uani .
H51 H 0.1717 0.3084 0.7932 0.0377 1.0000 Uiso R
H61 H 0.0873 0.5054 0.8005 0.0596 1.0000 Uiso R
H62 H 0.0815 0.5362 0.6679 0.0597 1.0000 Uiso R
H71 H 0.1483 0.4645 0.5192 0.0692 1.0000 Uiso R
H72 H 0.2953 0.4727 0.5891 0.0692 1.0000 Uiso R
H73 H 0.2565 0.3804 0.4875 0.0692 1.0000 Uiso R
H81 H -0.0059 0.2676 0.5314 0.0760 1.0000 Uiso R
H82 H 0.0687 0.1531 0.6086 0.0763 1.0000 Uiso R
H83 H 0.1069 0.1876 0.4948 0.0768 1.0000 Uiso R
H91 H 0.5327 0.1161 0.8282 0.0287 1.0000 Uiso R
H92 H 0.5188 0.1012 0.7018 0.0240 1.0000 Uiso R
H101 H 0.6887 0.2831 0.8440 0.0213 1.0000 Uiso R
H121 H 0.8669 0.0142 0.9573 0.0267 1.0000 Uiso R
H122 H 0.7499 0.0966 0.9825 0.0307 1.0000 Uiso R
H141 H 0.6315 -0.0773 1.0362 0.0361 1.0000 Uiso R
H151 H 0.5070 -0.2723 1.0020 0.0432 1.0000 Uiso R
H161 H 0.4957 -0.3893 0.8385 0.0474 1.0000 Uiso R
H171 H 0.5905 -0.3064 0.6998 0.0472 1.0000 Uiso R
H181 H 0.7132 -0.1149 0.7367 0.0359 1.0000 Uiso R
H191 H 0.9271 0.2281 0.7793 0.0318 1.0000 Uiso R
H211 H 1.1770 0.1281 0.9854 0.0365 1.0000 Uiso R
H221 H 1.3359 -0.0343 0.9776 0.0427 1.0000 Uiso R
H231 H 1.2800 -0.1843 0.8282 0.0485 1.0000 Uiso R
H241 H 1.0600 -0.1850 0.6906 0.0480 1.0000 Uiso R
H251 H 0.9092 -0.0222 0.6999 0.0358 1.0000 Uiso R
H263 H 1.0524 0.3126 0.9517 0.0529 1.0000 Uiso R
H262 H 0.9840 0.2260 1.0210 0.0558 1.0000 Uiso R
H261 H 0.8976 0.3308 0.9471 0.0560 1.0000 Uiso R
H281 H 0.6796 0.1243 0.5850 0.0398 1.0000 Uiso R
H291 H 0.6842 0.2313 0.4121 0.0520 1.0000 Uiso R
H301 H 0.7062 0.4536 0.4092 0.0557 1.0000 Uiso R
H311 H 0.7113 0.5748 0.5702 0.0613 1.0000 Uiso R
H321 H 0.7038 0.4757 0.7387 0.0434 1.0000 Uiso R

loop_
_atom_site_aniso_label
_atom_site_aniso_U_11
_atom_site_aniso_U_22
_atom_site_aniso_U_33
_atom_site_aniso_U_23
_atom_site_aniso_U_13
_atom_site_aniso_U_12
O1 0.0241(3) 0.0224(3) 0.0459(4) -0.0050(3) 0.0105(3) 0.0020(2)
C2 0.0192(4) 0.0236(4) 0.0271(4) 0.0015(3) 0.0077(3) -0.0002(3)
O3 0.0202(3) 0.0262(3) 0.0295(3) 0.0014(3) 0.0037(2) 0.0037(2)
C4 0.0220(4) 0.0369(5) 0.0276(5) 0.0060(4) 0.0032(4) 0.0102(3)
C5 0.0212(4) 0.0433(5) 0.0296(5) 0.0036(4) 0.0061(3) 0.0050(4)
C6 0.0547(6) 0.0603(7) 0.0428(6) 0.0022(5) 0.0156(5) 0.0264(6)
C7 0.0502(6) 0.0511(6) 0.0369(6) 0.0195(5) 0.0163(5) 0.0175(5)
C8 0.0236(4) 0.0633(7) 0.0404(6) -0.0068(5) -0.0025(4) 0.0063(4)
C9 0.0203(4) 0.0219(4) 0.0279(5) -0.0026(3) 0.0061(3) 0.0007(3)
C10 0.0194(3) 0.0192(4) 0.0253(4) -0.0016(3) 0.0054(3) 0.0016(3)
N11 0.0174(3) 0.0203(3) 0.0230(4) 0.0013(3) 0.0042(3) 0.0004(3)
C12 0.0226(4) 0.0245(4) 0.0218(4) 0.0014(3) 0.0050(3) 0.0016(3)
C13 0.0199(4) 0.0211(4) 0.0279(5) 0.0050(3) 0.0046(3) 0.0059(3)
C14 0.0224(4) 0.0304(4) 0.0272(5) 0.0034(3) 0.0040(3) 0.0025(3)
C15 0.0241(4) 0.0330(4) 0.0428(6) 0.0123(4) 0.0063(4) -0.0004(4)
C16 0.0271(4) 0.0218(4) 0.0564(7) 0.0041(4) 0.0024(4) -0.0005(3)
C17 0.0377(5) 0.0248(5) 0.0430(6) -0.0073(4) 0.0056(4) 0.0035(4)
C18 0.0350(4) 0.0255(4) 0.0335(5) -0.0024(4) 0.0109(4) 0.0026(4)
C19 0.0183(4) 0.0237(4) 0.0292(5) 0.0007(3) 0.0054(3) -0.0004(3)
C20 0.0190(4) 0.0278(4) 0.0251(4) 0.0026(3) 0.0068(3) 0.0011(3)
C21 0.0210(4) 0.0304(5) 0.0318(5) -0.0003(4) 0.0041(3) -0.0017(3)
C22 0.0213(4) 0.0424(5) 0.0389(6) 0.0056(5) 0.0028(4) 0.0049(4)
C23 0.0288(4) 0.0467(6) 0.0471(6) -0.0004(5) 0.0113(4) 0.0144(4)
C24 0.0363(5) 0.0485(6) 0.0357(6) -0.0113(5) 0.0073(4) 0.0111(4)
C25 0.0244(4) 0.0434(5) 0.0264(5) -0.0026(4) 0.0036(3) 0.0084(4)
C26 0.0241(4) 0.0346(5) 0.0472(6) -0.0150(4) 0.0060(4) -0.0041(4)
C27 0.0174(4) 0.0258(4) 0.0324(5) 0.0044(3) 0.0072(3) 0.0043(3)
C28 0.0279(4) 0.0353(5) 0.0289(5) 0.0032(4) 0.0057(4) 0.0031(4)
C29 0.0345(5) 0.0575(6) 0.0308(5) 0.0098(5) 0.0092(4) 0.0113(4)
C30 0.0459(6) 0.0580(7) 0.0507(7) 0.0313(6) 0.0263(5) 0.0209(5)
C31 0.0580(7) 0.0334(5) 0.0757(9) 0.0227(5) 0.0409(6) 0.0135(5)
C32 0.0408(5) 0.0257(4) 0.0512(6) 0.0053(4) 0.0248(5) 0.0058(4)

loop_
_atom_type_symbol
_atom_type_scat_dispersion_real
_atom_type_scat_dispersion_imag
_atom_type_scat_Cromer_Mann_a1
_atom_type_scat_Cromer_Mann_b1
_atom_type_scat_Cromer_Mann_a2
_atom_type_scat_Cromer_Mann_b2
_atom_type_scat_Cromer_Mann_a3
_atom_type_scat_Cromer_Mann_b3
_atom_type_scat_Cromer_Mann_a4
_atom_type_scat_Cromer_Mann_b4
_atom_type_scat_Cromer_Mann_c
_atom_type_scat_source
C 0.0181 0.0091 2.3100 20.8439 1.0200 10.2075 1.5886 0.5687 0.8650 51.6512 0.2156 'International Tables Vol C 4.2.6.8 and 6.1.1.4'
H 0.0000 0.0000 0.4930 10.5109 0.3229 26.1257 0.1402 3.1424 0.0408 57.7998 0.0030 'International Tables Vol C 4.2.6.8 and 6.1.1.4'
N 0.0311 0.0180 12.2126 0.0057 3.1322 9.8933 2.0125 28.9975 1.1663 0.5826 -11.5290 'International Tables Vol C 4.2.6.8 and 6.1.1.4'
O 0.0492 0.0322 3.0485 13.2771 2.2868 5.7011 1.5463 0.3239 0.8670 32.9089 0.2508 'International Tables Vol C 4.2.6.8 and 6.1.1.4'

loop_
_geom_angle_atom_site_label_1
_geom_angle_atom_site_label_2
_geom_angle_atom_site_label_3
_geom_angle
_geom_angle_publ_flag
O1 C2 O3 124.66(7) yes
O1 C2 C9 124.65(7) yes
O3 C2 C9 110.66(7) yes
C2 O3 C4 118.88(7) yes
O3 C4 C5 110.29(7) yes
O3 C4 C7 108.29(7) yes
C5 C4 C7 114.70(9) yes
O3 C4 C8 102.29(7) yes
C5 C4 C8 108.72(8) yes
C7 C4 C8 111.83(9) yes
C4 C5 C6 125.72(10) yes
C4 C5 H51 117.1 no
C6 C5 H51 116.9 no
C5 C6 H61 119.6 no
C5 C6 H62 119.0 no
H61 C6 H62 121.4 no
C4 C7 H71 106.0 no
C4 C7 H72 111.4 no
H71 C7 H72 107.9 no
C4 C7 H73 113.1 no
H71 C7 H73 110.7 no
H72 C7 H73 107.5 no
C4 C8 H81 113.7 no
C4 C8 H82 110.1 no
H81 C8 H82 107.8 no
C4 C8 H83 107.1 no
H81 C8 H83 110.2 no
H82 C8 H83 107.9 no
C2 C9 C10 110.28(7) yes
C2 C9 H91 108.2 no
C10 C9 H91 107.1 no
C2 C9 H92 111.7 no
C10 C9 H92 111.4 no
H91 C9 H92 108.0 no
C9 C10 N11 111.02(6) yes
C9 C10 C27 108.83(6) yes
N11 C10 C27 110.74(6) yes
C9 C10 H101 107.1 no
N11 C10 H101 109.7 no
C27 C10 H101 109.4 no
C10 N11 C12 112.89(6) yes
C10 N11 C19 111.25(6) yes
C12 N11 C19 111.02(6) yes
N11 C12 C13 115.01(7) yes
N11 C12 H121 104.1 no
C13 C12 H121 105.1 no
N11 C12 H122 116.3 no
C13 C12 H122 109.8 no
H121 C12 H122 105.3 no
C12 C13 C14 119.44(8) yes
C12 C13 C18 121.63(8) yes
C14 C13 C18 118.86(8) yes
C13 C14 C15 120.52(9) yes
C13 C14 H141 119.5 no
C15 C14 H141 120.0 no
C14 C15 C16 120.45(9) yes
C14 C15 H151 122.0 no
C16 C15 H151 117.6 no
C15 C16 C17 119.05(8) yes
C15 C16 H161 121.0 no
C17 C16 H161 119.8 no
C16 C17 C18 120.85(9) yes
C16 C17 H171 121.3 no
C18 C17 H171 117.9 no
C13 C18 C17 120.27(9) yes
C13 C18 H181 120.5 no
C17 C18 H181 119.2 no
N11 C19 C20 109.45(6) yes
N11 C19 C26 114.67(7) yes
C20 C19 C26 113.71(7) yes
N11 C19 H191 109.4 no
C20 C19 H191 103.4 no
C26 C19 H191 105.4 no
C19 C20 C21 123.09(8) yes
C19 C20 C25 118.80(7) yes
C21 C20 C25 117.95(8) yes
C20 C21 C22 120.79(8) yes
C20 C21 H211 117.1 no
C22 C21 H211 122.2 no
C21 C22 C23 120.65(8) yes
C21 C22 H221 117.3 no
C23 C22 H221 122.0 no
C22 C23 C24 119.34(9) yes
C22 C23 H231 117.6 no
C24 C23 H231 123.0 no
C23 C24 C25 119.92(9) yes
C23 C24 H241 120.6 no
C25 C24 H241 119.5 no
C24 C25 C20 121.36(8) yes
C24 C25 H251 117.6 no
C20 C25 H251 121.0 no
C19 C26 H263 112.6 no
C19 C26 H262 115.9 no
H263 C26 H262 104.8 no
C19 C26 H261 112.0 no
H263 C26 H261 108.8 no
H262 C26 H261 102.0 no
C10 C27 C28 120.54(7) yes
C10 C27 C32 120.85(9) yes
C28 C27 C32 118.59(9) yes
C27 C28 C29 120.40(9) yes
C27 C28 H281 116.0 no
C29 C28 H281 123.6 no
C28 C29 C30 120.35(11) yes
C28 C29 H291 120.1 no
C30 C29 H291 119.5 no
C29 C30 C31 119.32(10) yes
C29 C30 H301 118.8 no
C31 C30 H301 121.9 no
C30 C31 C32 120.59(10) yes
C30 C31 H311 118.4 no
C32 C31 H311 121.0 no
C31 C32 C27 120.74(11) yes
C31 C32 H321 117.8 no
C27 C32 H321 121.4 no

loop_
_geom_bond_atom_site_label_1
_geom_bond_atom_site_label_2
_geom_bond_distance
_geom_bond_publ_flag
O1 C2 1.2027(11) yes
C2 O3 1.3418(10) yes
C2 C9 1.5113(11) yes
O3 C4 1.4782(10) yes
C4 C5 1.5029(14) yes
C4 C7 1.5094(14) yes
C4 C8 1.5266(14) yes
C5 C6 1.3119(16) yes
C5 H51 0.983 no
C6 H61 0.919 no
C6 H62 0.955 no
C7 H71 0.927 no
C7 H72 0.929 no
C7 H73 0.953 no
C8 H81 0.949 no
C8 H82 0.980 no
C8 H83 0.989 no
C9 C10 1.5416(11) yes
C9 H91 0.961 no
C9 H92 0.911 no
C10 N11 1.4783(10) yes
C10 C27 1.5200(12) yes
C10 H101 0.957 no
N11 C12 1.4690(11) yes
N11 C19 1.4915(10) yes
C12 C13 1.5178(12) yes
C12 H121 0.972 no
C12 H122 1.007 no
C13 C14 1.3877(13) yes
C13 C18 1.3921(13) yes
C14 C15 1.3932(13) yes
C14 H141 0.908 no
C15 C16 1.3863(16) yes
C15 H151 0.946 no
C16 C17 1.3811(16) yes
C16 H161 0.929 no
C17 C18 1.3904(13) yes
C17 H171 0.976 no
C18 H181 0.946 no
C19 C20 1.5250(11) yes
C19 C26 1.5270(13) yes
C19 H191 0.953 no
C20 C21 1.3971(11) yes
C20 C25 1.3890(13) yes
C21 C22 1.3863(13) yes
C21 H211 0.977 no
C22 C23 1.3806(16) yes
C22 H221 0.979 no
C23 C24 1.3881(14) yes
C23 H231 0.921 no
C24 C25 1.3900(14) yes
C24 H241 0.967 no
C25 H251 0.946 no
C26 H263 0.971 no
C26 H262 0.967 no
C26 H261 0.980 no
C27 C28 1.3971(14) yes
C27 C32 1.3853(13) yes
C28 C29 1.3920(14) yes
C28 H281 0.956 no
C29 C30 1.3845(18) yes
C29 H291 0.940 no
C30 C31 1.3799(19) yes
C30 H301 0.933 no
C31 C32 1.3885(16) yes
C31 H311 0.930 no
C32 H321 0.963 no

loop_
_geom_hbond_atom_site_label_D
_geom_hbond_atom_site_label_H
_geom_hbond_atom_site_label_A
_geom_hbond_site_symmetry_A
_geom_hbond_angle_DHA
_geom_hbond_distance_DH
_geom_hbond_distance_HA
_geom_hbond_distance_DA
_geom_hbond_publ_flag
C16 H161 O1 1_545 160.07(3) 0.929 2.559 3.4470(14) yes
